data_7711321
loop_
_publ_author_name
'Xiao, Yuyuan'
'Liu, Ziyu'
'Liang, Jiefeng'
'Yang, Kexin'
'Huang, Wenliang'

_publ_section_title
;
 Trivalent Rare-Earth Metal Cyclic (Alkyl)(Amino)Carbene Complexes
;
_journal_name_full 'Dalton Transactions'
_journal_paper_doi 10.1039/D2DT02759C
_journal_year 2022
_chemical_formula_moiety 'C22 H35 N'
_chemical_formula_sum 'C22 H35 N'
_chemical_formula_weight 313.51
_space_group_crystal_system triclinic
_space_group_IT_number 2
_space_group_name_Hall '-P 1'
_space_group_name_H-M_alt 'P -1'
_atom_sites_solution_hydrogens geom
_atom_sites_solution_primary dual
_audit_creation_date 2022-06-30
_audit_creation_method
;
Olex2 1.5
(compiled 2022.04.07 svn.rca3783a0 for OlexSys, GUI svn.r6498)
;
_audit_update_record
;
2022-07-01 deposited with the CCDC.	2022-09-23 downloaded from the CCDC.
;
_cell_angle_alpha 89.751(4)
_cell_angle_beta 88.772(4)
_cell_angle_gamma 85.990(4)
_cell_formula_units_Z 2
_cell_length_a 6.9854(4)
_cell_length_b 11.7951(6)
_cell_length_c 12.0875(6)
_cell_measurement_reflns_used 5048
_cell_measurement_temperature 180.00(10)
_cell_measurement_theta_max 28.8350
_cell_measurement_theta_min 2.1630
_cell_volume 993.26(9)
_computing_molecular_graphics 'Olex2 1.5 (Dolomanov et al., 2009)'
_computing_publication_material 'Olex2 1.5 (Dolomanov et al., 2009)'
_computing_structure_refinement 'SHELXL-2014/7 (Sheldrick, 2014)'
_diffrn_ambient_environment N~2~
_diffrn_ambient_temperature 180.00(10)
_diffrn_detector 'CCD plate'
_diffrn_measured_fraction_theta_full 0.994
_diffrn_measured_fraction_theta_max 0.851
_diffrn_measurement_device 'four-circle diffractometer'
_diffrn_measurement_device_type 'XtaLAB AFC12 (RINC): Kappa single'
_diffrn_measurement_method '\w scans'
_diffrn_radiation_monochromator graphite
_diffrn_radiation_probe x-ray
_diffrn_radiation_type 'Mo K\a'
_diffrn_radiation_wavelength 0.71073
_diffrn_reflns_av_R_equivalents 0.0310
_diffrn_reflns_av_unetI/netI 0.0391
_diffrn_reflns_Laue_measured_fraction_full 0.994
_diffrn_reflns_Laue_measured_fraction_max 0.851
_diffrn_reflns_limit_h_max 9
_diffrn_reflns_limit_h_min -7
_diffrn_reflns_limit_k_max 15
_diffrn_reflns_limit_k_min -14
_diffrn_reflns_limit_l_max 15
_diffrn_reflns_limit_l_min -15
_diffrn_reflns_number 11285
_diffrn_reflns_point_group_measured_fraction_full 0.994
_diffrn_reflns_point_group_measured_fraction_max 0.851
_diffrn_reflns_theta_full 25.242
_diffrn_reflns_theta_max 28.664
_diffrn_reflns_theta_min 2.412
_diffrn_source 'fine-focus sealed X-ray tube'
_diffrn_source_type 'Enhance (Mo) X-ray Source'
_exptl_absorpt_coefficient_mu 0.059
_exptl_absorpt_correction_T_max 1.00000
_exptl_absorpt_correction_T_min 0.68214
_exptl_absorpt_correction_type multi-scan
_exptl_absorpt_process_details
;
CrysAlisPro 1.171.39.29a (Rigaku Oxford Diffraction, 2015)
Empirical absorption correction using spherical harmonics,
 implemented in SCALE3 ABSPACK scaling algorithm.
;
_exptl_crystal_colour colorless
_exptl_crystal_density_diffrn 1.048
_exptl_crystal_description block
_exptl_crystal_F_000 348
_exptl_crystal_size_max 0.33
_exptl_crystal_size_mid 0.21
_exptl_crystal_size_min 0.17
_refine_diff_density_max 0.230
_refine_diff_density_min -0.214
_refine_diff_density_rms 0.049
_refine_ls_extinction_method none
_refine_ls_goodness_of_fit_ref 1.035
_refine_ls_hydrogen_treatment constr
_refine_ls_matrix_type full
_refine_ls_number_parameters 216
_refine_ls_number_reflns 4360
_refine_ls_number_restraints 0
_refine_ls_restrained_S_all 1.035
_refine_ls_R_factor_all 0.0640
_refine_ls_R_factor_gt 0.0472
_refine_ls_shift/su_max 0.000
_refine_ls_shift/su_mean 0.000
_refine_ls_structure_factor_coef Fsqd
_refine_ls_weighting_details 'w=1/[\s^2^(Fo^2^)+(0.0706P)^2^+0.1727P] where P=(Fo^2^+2Fc^2^)/3'
_refine_ls_weighting_scheme calc
_refine_ls_wR_factor_gt 0.1236
_refine_ls_wR_factor_ref 0.1326
_reflns_Friedel_coverage 0.000
_reflns_number_gt 3350
_reflns_number_total 4360
_reflns_threshold_expression 'I > 2\s(I)'
_cod_data_source_file d2dt02759c2.cif
_cod_data_source_block 3_CCDC1
_cod_database_code 7711321
_shelx_shelxl_version_number 2014/7
_shelx_space_group_comment
;
The symmetry employed for this shelxl refinement is uniquely defined
by the following loop, which should always be used as a source of
symmetry information in preference to the above space-group names.
They are only intended as comments.
;
_olex2_refinement_description
;
1.a Ternary CH refined with riding coordinates:
 C17(H17), C20(H20)
1.b Secondary CH2 refined with riding coordinates:
 C2(H2A,H2B), C7(H7A,H7B), C9(H9A,H9B)
1.c Aromatic/amide H refined with riding coordinates:
 C13(H13), C14(H14), C15(H15)
1.d Idealised Me refined as rotating group:
 C5(H5A,H5B,H5C), C6(H6A,H6B,H6C), C8(H8A,H8B,H8C), C10(H10A,H10B,H10C),
 C18(H18A,H18B,H18C), C19(H19A,H19B,H19C), C21(H21A,H21B,H21C), C22(H22A,H22B,
 H22C)
;
_olex2_submission_special_instructions 'No special instructions were received'

loop_
_space_group_symop_operation_xyz
'x, y, z'
'-x, -y, -z'

loop_
_atom_site_label
_atom_site_type_symbol
_atom_site_fract_x
_atom_site_fract_y
_atom_site_fract_z
_atom_site_U_iso_or_equiv
_atom_site_adp_type
_atom_site_occupancy
_atom_site_site_symmetry_order
_atom_site_calc_flag
_atom_site_refinement_flags_posn
_atom_site_refinement_flags_adp
_atom_site_refinement_flags_occupancy
_atom_site_disorder_assembly
_atom_site_disorder_group
N1 N 0.33316(14) 0.27659(8) 0.75576(8) 0.0210(2) Uani 1 1 d . . . . .
C1 C 0.53660(17) 0.24107(10) 0.71238(10) 0.0258(3) Uani 1 1 d . . . . .
C2 C 0.49043(19) 0.15312(11) 0.62584(11) 0.0333(3) Uani 1 1 d . . . . .
H2A H 0.5324 0.0772 0.6505 0.040 Uiso 1 1 calc R U . . .
H2B H 0.5554 0.1680 0.5561 0.040 Uiso 1 1 calc R U . . .
C3 C 0.26974(18) 0.16323(10) 0.61152(10) 0.0253(3) Uani 1 1 d . . . . .
C4 C 0.18702(18) 0.23741(10) 0.70701(9) 0.0240(3) Uani 1 1 d . . . . .
C5 C 0.6324(2) 0.34261(12) 0.66295(12) 0.0358(3) Uani 1 1 d . . . . .
H5A H 0.5631 0.3701 0.5994 0.054 Uiso 1 1 calc R U . . .
H5B H 0.7624 0.3197 0.6412 0.054 Uiso 1 1 calc R U . . .
H5C H 0.6321 0.4019 0.7171 0.054 Uiso 1 1 calc R U . . .
C6 C 0.6635(2) 0.19099(12) 0.80393(11) 0.0360(3) Uani 1 1 d . . . . .
H6A H 0.6645 0.2443 0.8637 0.054 Uiso 1 1 calc R U . . .
H6B H 0.7919 0.1754 0.7754 0.054 Uiso 1 1 calc R U . . .
H6C H 0.6140 0.1217 0.8304 0.054 Uiso 1 1 calc R U . . .
C7 C 0.1795(2) 0.04774(11) 0.61459(11) 0.0333(3) Uani 1 1 d . . . . .
H7A H 0.0448 0.0599 0.5968 0.040 Uiso 1 1 calc R U . . .
H7B H 0.2410 -0.0005 0.5575 0.040 Uiso 1 1 calc R U . . .
C8 C 0.1950(3) -0.01473(12) 0.72469(13) 0.0452(4) Uani 1 1 d . . . . .
H8A H 0.1380 -0.0862 0.7192 0.068 Uiso 1 1 calc R U . . .
H8B H 0.1291 0.0305 0.7814 0.068 Uiso 1 1 calc R U . . .
H8C H 0.3278 -0.0279 0.7430 0.068 Uiso 1 1 calc R U . . .
C9 C 0.2114(2) 0.22835(11) 0.50495(10) 0.0327(3) Uani 1 1 d . . . . .
H9A H 0.0730 0.2432 0.5066 0.039 Uiso 1 1 calc R U . . .
H9B H 0.2677 0.3012 0.5056 0.039 Uiso 1 1 calc R U . . .
C10 C 0.2697(2) 0.16869(12) 0.39658(11) 0.0406(4) Uani 1 1 d . . . . .
H10A H 0.2332 0.2173 0.3356 0.061 Uiso 1 1 calc R U . . .
H10B H 0.2065 0.0992 0.3918 0.061 Uiso 1 1 calc R U . . .
H10C H 0.4063 0.1520 0.3942 0.061 Uiso 1 1 calc R U . . .
C11 C 0.30333(16) 0.35698(9) 0.84717(9) 0.0215(3) Uani 1 1 d . . . . .
C12 C 0.27280(17) 0.47360(10) 0.82331(10) 0.0244(3) Uani 1 1 d . . . . .
C13 C 0.24598(19) 0.54812(10) 0.91248(11) 0.0293(3) Uani 1 1 d . . . . .
H13 H 0.2275 0.6257 0.8989 0.035 Uiso 1 1 calc R U . . .
C14 C 0.24616(19) 0.50950(11) 1.02010(11) 0.0315(3) Uani 1 1 d . . . . .
H14 H 0.2300 0.5608 1.0783 0.038 Uiso 1 1 calc R U . . .
C15 C 0.27033(19) 0.39438(11) 1.04133(10) 0.0289(3) Uani 1 1 d . . . . .
H15 H 0.2686 0.3689 1.1142 0.035 Uiso 1 1 calc R U . . .
C16 C 0.29729(17) 0.31556(10) 0.95604(10) 0.0247(3) Uani 1 1 d . . . . .
C17 C 0.2496(2) 0.51973(10) 0.70631(10) 0.0292(3) Uani 1 1 d . . . . .
H17 H 0.2947 0.4591 0.6550 0.035 Uiso 1 1 calc R U . . .
C18 C 0.0383(2) 0.54921(15) 0.68472(13) 0.0500(4) Uani 1 1 d . . . . .
H18A H -0.0330 0.4840 0.6996 0.075 Uiso 1 1 calc R U . . .
H18B H 0.0231 0.5717 0.6088 0.075 Uiso 1 1 calc R U . . .
H18C H -0.0085 0.6106 0.7321 0.075 Uiso 1 1 calc R U . . .
C19 C 0.3686(3) 0.62198(13) 0.68306(13) 0.0505(4) Uani 1 1 d . . . . .
H19A H 0.3247 0.6837 0.7308 0.076 Uiso 1 1 calc R U . . .
H19B H 0.3543 0.6452 0.6073 0.076 Uiso 1 1 calc R U . . .
H19C H 0.5014 0.6011 0.6965 0.076 Uiso 1 1 calc R U . . .
C20 C 0.3006(2) 0.18952(10) 0.98439(10) 0.0293(3) Uani 1 1 d . . . . .
H20 H 0.3338 0.1467 0.9166 0.035 Uiso 1 1 calc R U . . .
C21 C 0.1003(2) 0.15920(13) 1.02324(13) 0.0457(4) Uani 1 1 d . . . . .
H21A H 0.0640 0.2004 1.0896 0.069 Uiso 1 1 calc R U . . .
H21B H 0.1019 0.0791 1.0378 0.069 Uiso 1 1 calc R U . . .
H21C H 0.0095 0.1792 0.9666 0.069 Uiso 1 1 calc R U . . .
C22 C 0.4496(2) 0.15352(12) 1.07082(12) 0.0414(4) Uani 1 1 d . . . . .
H22A H 0.5741 0.1730 1.0452 0.062 Uiso 1 1 calc R U . . .
H22B H 0.4510 0.0729 1.0824 0.062 Uiso 1 1 calc R U . . .
H22C H 0.4172 0.1920 1.1392 0.062 Uiso 1 1 calc R U . . .

loop_
_atom_site_aniso_label
_atom_site_aniso_U_11
_atom_site_aniso_U_22
_atom_site_aniso_U_33
_atom_site_aniso_U_23
_atom_site_aniso_U_13
_atom_site_aniso_U_12
N1 0.0228(5) 0.0204(5) 0.0199(5) 0.0002(4) 0.0012(4) -0.0023(4)
C1 0.0219(6) 0.0282(6) 0.0270(6) -0.0023(5) 0.0026(5) -0.0013(5)
C2 0.0310(7) 0.0338(7) 0.0347(7) -0.0096(6) 0.0017(5) 0.0004(6)
C3 0.0287(6) 0.0233(6) 0.0241(6) -0.0034(5) -0.0008(5) -0.0024(5)
C4 0.0283(6) 0.0217(6) 0.0225(6) 0.0023(4) -0.0013(5) -0.0041(5)
C5 0.0300(7) 0.0377(7) 0.0397(8) 0.0002(6) 0.0105(6) -0.0058(6)
C6 0.0273(7) 0.0440(8) 0.0361(7) 0.0009(6) -0.0016(6) 0.0029(6)
C7 0.0429(8) 0.0261(6) 0.0317(7) -0.0044(5) -0.0062(6) -0.0054(6)
C8 0.0652(11) 0.0315(7) 0.0402(8) 0.0058(6) -0.0071(7) -0.0110(7)
C9 0.0428(8) 0.0289(6) 0.0264(7) -0.0010(5) -0.0012(6) -0.0018(6)
C10 0.0570(10) 0.0387(8) 0.0260(7) -0.0020(6) 0.0000(6) -0.0031(7)
C11 0.0211(6) 0.0220(6) 0.0217(6) -0.0030(4) 0.0006(4) -0.0047(4)
C12 0.0237(6) 0.0230(6) 0.0267(6) -0.0001(5) 0.0011(5) -0.0045(5)
C13 0.0311(7) 0.0216(6) 0.0354(7) -0.0042(5) 0.0017(5) -0.0035(5)
C14 0.0338(7) 0.0322(7) 0.0288(7) -0.0116(5) 0.0025(5) -0.0050(5)
C15 0.0321(7) 0.0348(7) 0.0201(6) -0.0021(5) 0.0005(5) -0.0056(5)
C16 0.0247(6) 0.0265(6) 0.0232(6) 0.0001(5) -0.0012(5) -0.0047(5)
C17 0.0387(7) 0.0221(6) 0.0267(6) 0.0024(5) 0.0021(5) -0.0035(5)
C18 0.0473(9) 0.0598(10) 0.0415(9) 0.0136(7) -0.0068(7) 0.0055(8)
C19 0.0750(12) 0.0384(8) 0.0400(8) 0.0089(7) 0.0053(8) -0.0207(8)
C20 0.0394(7) 0.0264(6) 0.0225(6) 0.0022(5) -0.0012(5) -0.0051(5)
C21 0.0521(10) 0.0394(8) 0.0474(9) 0.0051(7) 0.0038(7) -0.0179(7)
C22 0.0563(10) 0.0364(7) 0.0313(7) 0.0065(6) -0.0092(7) -0.0006(7)

loop_
_atom_type_symbol
_atom_type_description
_atom_type_scat_dispersion_real
_atom_type_scat_dispersion_imag
_atom_type_scat_source
C C 0.0033 0.0016 'International Tables Vol C Tables 4.2.6.8 and 6.1.1.4'
H H 0.0000 0.0000 'International Tables Vol C Tables 4.2.6.8 and 6.1.1.4'
N N 0.0061 0.0033 'International Tables Vol C Tables 4.2.6.8 and 6.1.1.4'

loop_
_geom_angle_atom_site_label_1
_geom_angle_atom_site_label_2
_geom_angle_atom_site_label_3
_geom_angle
_geom_angle_site_symmetry_1
_geom_angle_site_symmetry_3
_geom_angle_publ_flag
C4 N1 C1 118.97(10) . . ?
C4 N1 C11 120.41(10) . . ?
C11 N1 C1 120.56(9) . . ?
C2 C1 N1 99.97(9) . . ?
C5 C1 N1 110.88(10) . . ?
C5 C1 C2 113.26(11) . . ?
C6 C1 N1 111.71(10) . . ?
C6 C1 C2 112.99(11) . . ?
C6 C1 C5 107.96(11) . . ?
C1 C2 H2A 110.3 . . ?
C1 C2 H2B 110.3 . . ?
C1 C2 C3 107.13(10) . . ?
H2A C2 H2B 108.5 . . ?
C3 C2 H2A 110.3 . . ?
C3 C2 H2B 110.3 . . ?
C4 C3 C2 106.15(9) . . ?
C4 C3 C7 109.61(10) . . ?
C4 C3 C9 105.47(10) . . ?
C7 C3 C2 113.34(11) . . ?
C7 C3 C9 109.84(10) . . ?
C9 C3 C2 112.05(11) . . ?
N1 C4 C3 106.34(10) . . ?
C1 C5 H5A 109.5 . . ?
C1 C5 H5B 109.5 . . ?
C1 C5 H5C 109.5 . . ?
H5A C5 H5B 109.5 . . ?
H5A C5 H5C 109.5 . . ?
H5B C5 H5C 109.5 . . ?
C1 C6 H6A 109.5 . . ?
C1 C6 H6B 109.5 . . ?
C1 C6 H6C 109.5 . . ?
H6A C6 H6B 109.5 . . ?
H6A C6 H6C 109.5 . . ?
H6B C6 H6C 109.5 . . ?
C3 C7 H7A 108.6 . . ?
C3 C7 H7B 108.6 . . ?
H7A C7 H7B 107.6 . . ?
C8 C7 C3 114.76(11) . . ?
C8 C7 H7A 108.6 . . ?
C8 C7 H7B 108.6 . . ?
C7 C8 H8A 109.5 . . ?
C7 C8 H8B 109.5 . . ?
C7 C8 H8C 109.5 . . ?
H8A C8 H8B 109.5 . . ?
H8A C8 H8C 109.5 . . ?
H8B C8 H8C 109.5 . . ?
C3 C9 H9A 108.3 . . ?
C3 C9 H9B 108.3 . . ?
H9A C9 H9B 107.4 . . ?
C10 C9 C3 115.75(11) . . ?
C10 C9 H9A 108.3 . . ?
C10 C9 H9B 108.3 . . ?
C9 C10 H10A 109.5 . . ?
C9 C10 H10B 109.5 . . ?
C9 C10 H10C 109.5 . . ?
H10A C10 H10B 109.5 . . ?
H10A C10 H10C 109.5 . . ?
H10B C10 H10C 109.5 . . ?
C12 C11 N1 119.03(10) . . ?
C16 C11 N1 119.21(10) . . ?
C16 C11 C12 121.70(10) . . ?
C11 C12 C17 123.01(10) . . ?
C13 C12 C11 117.58(11) . . ?
C13 C12 C17 119.16(11) . . ?
C12 C13 H13 119.2 . . ?
C14 C13 C12 121.57(11) . . ?
C14 C13 H13 119.2 . . ?
C13 C14 H14 120.1 . . ?
C13 C14 C15 119.78(11) . . ?
C15 C14 H14 120.1 . . ?
C14 C15 H15 119.3 . . ?
C14 C15 C16 121.47(11) . . ?
C16 C15 H15 119.3 . . ?
C11 C16 C20 123.25(10) . . ?
C15 C16 C11 117.81(11) . . ?
C15 C16 C20 118.70(11) . . ?
C12 C17 H17 107.7 . . ?
C12 C17 C18 109.72(11) . . ?
C12 C17 C19 112.82(11) . . ?
C18 C17 H17 107.7 . . ?
C18 C17 C19 111.02(13) . . ?
C19 C17 H17 107.7 . . ?
C17 C18 H18A 109.5 . . ?
C17 C18 H18B 109.5 . . ?
C17 C18 H18C 109.5 . . ?
H18A C18 H18B 109.5 . . ?
H18A C18 H18C 109.5 . . ?
H18B C18 H18C 109.5 . . ?
C17 C19 H19A 109.5 . . ?
C17 C19 H19B 109.5 . . ?
C17 C19 H19C 109.5 . . ?
H19A C19 H19B 109.5 . . ?
H19A C19 H19C 109.5 . . ?
H19B C19 H19C 109.5 . . ?
C16 C20 H20 107.8 . . ?
C16 C20 C21 109.85(11) . . ?
C16 C20 C22 112.88(10) . . ?
C21 C20 H20 107.8 . . ?
C22 C20 H20 107.8 . . ?
C22 C20 C21 110.55(12) . . ?
C20 C21 H21A 109.5 . . ?
C20 C21 H21B 109.5 . . ?
C20 C21 H21C 109.5 . . ?
H21A C21 H21B 109.5 . . ?
H21A C21 H21C 109.5 . . ?
H21B C21 H21C 109.5 . . ?
C20 C22 H22A 109.5 . . ?
C20 C22 H22B 109.5 . . ?
C20 C22 H22C 109.5 . . ?
H22A C22 H22B 109.5 . . ?
H22A C22 H22C 109.5 . . ?
H22B C22 H22C 109.5 . . ?

loop_
_geom_bond_atom_site_label_1
_geom_bond_atom_site_label_2
_geom_bond_distance
_geom_bond_site_symmetry_2
_geom_bond_publ_flag
N1 C1 1.5352(15) . ?
N1 C4 1.3027(15) . ?
N1 C11 1.4612(14) . ?
C1 C2 1.5314(17) . ?
C1 C5 1.5259(17) . ?
C1 C6 1.5240(18) . ?
C2 H2A 0.9700 . ?
C2 H2B 0.9700 . ?
C2 C3 1.5512(18) . ?
C3 C4 1.5301(16) . ?
C3 C7 1.5405(17) . ?
C3 C9 1.5444(18) . ?
C5 H5A 0.9600 . ?
C5 H5B 0.9600 . ?
C5 H5C 0.9600 . ?
C6 H6A 0.9600 . ?
C6 H6B 0.9600 . ?
C6 H6C 0.9600 . ?
C7 H7A 0.9700 . ?
C7 H7B 0.9700 . ?
C7 C8 1.521(2) . ?
C8 H8A 0.9600 . ?
C8 H8B 0.9600 . ?
C8 H8C 0.9600 . ?
C9 H9A 0.9700 . ?
C9 H9B 0.9700 . ?
C9 C10 1.5239(18) . ?
C10 H10A 0.9600 . ?
C10 H10B 0.9600 . ?
C10 H10C 0.9600 . ?
C11 C12 1.4067(16) . ?
C11 C16 1.4026(16) . ?
C12 C13 1.3951(17) . ?
C12 C17 1.5209(17) . ?
C13 H13 0.9300 . ?
C13 C14 1.3764(19) . ?
C14 H14 0.9300 . ?
C14 C15 1.3802(19) . ?
C15 H15 0.9300 . ?
C15 C16 1.3922(17) . ?
C16 C20 1.5229(17) . ?
C17 H17 0.9800 . ?
C17 C18 1.520(2) . ?
C17 C19 1.5337(18) . ?
C18 H18A 0.9600 . ?
C18 H18B 0.9600 . ?
C18 H18C 0.9600 . ?
C19 H19A 0.9600 . ?
C19 H19B 0.9600 . ?
C19 H19C 0.9600 . ?
C20 H20 0.9800 . ?
C20 C21 1.532(2) . ?
C20 C22 1.5284(19) . ?
C21 H21A 0.9600 . ?
C21 H21B 0.9600 . ?
C21 H21C 0.9600 . ?
C22 H22A 0.9600 . ?
C22 H22B 0.9600 . ?
C22 H22C 0.9600 . ?

loop_
_geom_torsion_atom_site_label_1
_geom_torsion_atom_site_label_2
_geom_torsion_atom_site_label_3
_geom_torsion_atom_site_label_4
_geom_torsion
_geom_torsion_site_symmetry_1
_geom_torsion_site_symmetry_2
_geom_torsion_site_symmetry_3
_geom_torsion_site_symmetry_4
_geom_torsion_publ_flag
N1 C1 C2 C3 10.70(12) . . . . ?
N1 C11 C12 C13 -179.61(10) . . . . ?
N1 C11 C12 C17 6.22(17) . . . . ?
N1 C11 C16 C15 179.45(10) . . . . ?
N1 C11 C16 C20 -6.26(18) . . . . ?
C1 N1 C4 C3 -1.18(13) . . . . ?
C1 N1 C11 C12 92.16(13) . . . . ?
C1 N1 C11 C16 -90.68(13) . . . . ?
C1 C2 C3 C4 -12.15(13) . . . . ?
C1 C2 C3 C7 -132.51(11) . . . . ?
C1 C2 C3 C9 102.49(12) . . . . ?
C2 C3 C4 N1 8.23(13) . . . . ?
C2 C3 C7 C8 64.73(15) . . . . ?
C2 C3 C9 C10 67.66(14) . . . . ?
C4 N1 C1 C2 -6.32(13) . . . . ?
C4 N1 C1 C5 113.43(12) . . . . ?
C4 N1 C1 C6 -126.11(12) . . . . ?
C4 N1 C11 C12 -85.14(14) . . . . ?
C4 N1 C11 C16 92.03(14) . . . . ?
C4 C3 C7 C8 -53.65(16) . . . . ?
C4 C3 C9 C10 -177.29(11) . . . . ?
C5 C1 C2 C3 -107.30(12) . . . . ?
C6 C1 C2 C3 129.55(11) . . . . ?
C7 C3 C4 N1 130.99(11) . . . . ?
C7 C3 C9 C10 -59.25(16) . . . . ?
C9 C3 C4 N1 -110.82(11) . . . . ?
C9 C3 C7 C8 -169.09(12) . . . . ?
C11 N1 C1 C2 176.34(10) . . . . ?
C11 N1 C1 C5 -63.91(13) . . . . ?
C11 N1 C1 C6 56.56(13) . . . . ?
C11 N1 C4 C3 176.16(9) . . . . ?
C11 C12 C13 C14 -1.00(19) . . . . ?
C11 C12 C17 C18 101.49(14) . . . . ?
C11 C12 C17 C19 -134.16(13) . . . . ?
C11 C16 C20 C21 -105.71(14) . . . . ?
C11 C16 C20 C22 130.41(13) . . . . ?
C12 C11 C16 C15 -3.46(18) . . . . ?
C12 C11 C16 C20 170.83(11) . . . . ?
C12 C13 C14 C15 -1.0(2) . . . . ?
C13 C12 C17 C18 -72.58(15) . . . . ?
C13 C12 C17 C19 51.77(17) . . . . ?
C13 C14 C15 C16 0.9(2) . . . . ?
C14 C15 C16 C11 1.35(19) . . . . ?
C14 C15 C16 C20 -173.21(12) . . . . ?
C15 C16 C20 C21 68.53(15) . . . . ?
C15 C16 C20 C22 -55.35(16) . . . . ?
C16 C11 C12 C13 3.29(18) . . . . ?
C16 C11 C12 C17 -170.87(11) . . . . ?
C17 C12 C13 C14 173.40(12) . . . . ?
